data_7101998
loop_
_publ_author_name
'Li, Jian-Rong'
'Yu, Qun'
'Sa\~nudo, E Carolina'
'Tao, Ying'
'Bu, Xian-He'

_publ_section_title
;
 An azido-Cu(II)-triazolate complex with utp-type topological network,
 showing spin-canted antiferromagnetism.
;
_journal_issue 25
_journal_name_full 'Chemical communications (Cambridge, England)'
_journal_page_first 2602
_journal_page_last 2604
_journal_paper_doi 10.1039/b702988h
_journal_year 2007
_chemical_formula_moiety 'C2 H2 Cu N6'
_chemical_formula_sum 'C2 H2 Cu N6'
_chemical_formula_weight 173.64
_chemical_name_systematic
;
?
;
_space_group_IT_number 33
_symmetry_cell_setting orthorhombic
_symmetry_space_group_name_Hall 'P 2c -2n'
_symmetry_space_group_name_H-M 'P n a 21'
_atom_sites_solution_hydrogens geom
_atom_sites_solution_primary direct
_atom_sites_solution_secondary difmap
_audit_creation_method SHELXL-97
_cell_angle_alpha 90.00
_cell_angle_beta 90.00
_cell_angle_gamma 90.00
_cell_formula_units_Z 4
_cell_length_a 6.7054(13)
_cell_length_b 9.0818(18)
_cell_length_c 8.1187(16)
_cell_measurement_reflns_used 3885
_cell_measurement_temperature 293(2)
_cell_measurement_theta_max 27.47
_cell_measurement_theta_min 3.04
_cell_volume 494.41(17)
_computing_cell_refinement RAPID-AUTO
_computing_data_collection 'RAPID-AUTO (Rigaku, 2004)'
_computing_data_reduction 'CrystalStructure (Rigaku/MSC'2004)'
_computing_molecular_graphics 'SHELXTL (Bruker, 1998)'
_computing_publication_material SHELXTL
_computing_structure_refinement SHELXL-97
_computing_structure_solution SHELXS-97
_diffrn_ambient_temperature 293(2)
_diffrn_detector_area_resol_mean 10.000
_diffrn_measured_fraction_theta_full 1.000
_diffrn_measured_fraction_theta_max 1.000
_diffrn_measurement_device_type 'Rigaku R-AXIS RAPID IP'
_diffrn_measurement_method \w
_diffrn_radiation_monochromator graphite
_diffrn_radiation_source 'fine-focus sealed tube'
_diffrn_radiation_type MoK\a
_diffrn_radiation_wavelength 0.71073
_diffrn_reflns_av_R_equivalents 0.0412
_diffrn_reflns_av_sigmaI/netI 0.0434
_diffrn_reflns_limit_h_max 8
_diffrn_reflns_limit_h_min -8
_diffrn_reflns_limit_k_max 11
_diffrn_reflns_limit_k_min -11
_diffrn_reflns_limit_l_max 10
_diffrn_reflns_limit_l_min -10
_diffrn_reflns_number 4548
_diffrn_reflns_theta_full 27.47
_diffrn_reflns_theta_max 27.47
_diffrn_reflns_theta_min 3.37
_diffrn_standards_decay_% 0
_diffrn_standards_interval_count 0
_diffrn_standards_interval_time 0
_diffrn_standards_number 0
_exptl_absorpt_coefficient_mu 4.306
_exptl_absorpt_correction_T_max 1.0000
_exptl_absorpt_correction_T_min 0.9102
_exptl_absorpt_correction_type multi-scan
_exptl_absorpt_process_details 'ABSCOR (Higashi, 1995)'
_exptl_crystal_colour 'Black Green'
_exptl_crystal_density_diffrn 2.333
_exptl_crystal_density_method 'not measured'
_exptl_crystal_description Block
_exptl_crystal_F_000 340
_exptl_crystal_size_max 0.10
_exptl_crystal_size_mid 0.08
_exptl_crystal_size_min 0.08
_refine_diff_density_max 0.277
_refine_diff_density_min -0.409
_refine_diff_density_rms 0.071
_refine_ls_abs_structure_details 'Flack H D (1983), Acta Cryst. A39, 876-881'
_refine_ls_abs_structure_Flack 0.02(3)
_refine_ls_extinction_method none
_refine_ls_goodness_of_fit_ref 1.041
_refine_ls_hydrogen_treatment constr
_refine_ls_matrix_type full
_refine_ls_number_parameters 91
_refine_ls_number_reflns 1128
_refine_ls_number_restraints 1
_refine_ls_restrained_S_all 1.041
_refine_ls_R_factor_all 0.0266
_refine_ls_R_factor_gt 0.0234
_refine_ls_shift/su_max 0.000
_refine_ls_shift/su_mean 0.000
_refine_ls_structure_factor_coef Fsqd
_refine_ls_weighting_details 'calc w=1/[\s^2^(Fo^2^)+(0.0180P)^2^+0.1909P] where P=(Fo^2^+2Fc^2^)/3'
_refine_ls_weighting_scheme calc
_refine_ls_wR_factor_gt 0.0537
_refine_ls_wR_factor_ref 0.0560
_reflns_number_gt 1025
_reflns_number_total 1128
_reflns_threshold_expression I>2sigma(I)
_cod_data_source_file b702988h.txt
_cod_data_source_block 1
_cod_depositor_comments
;
The following automatic conversions were performed:
'_exptl_absorpt_correction_type' value 'Multi-Scan' changed to
'multi-scan' according to
'/home/saulius/struct/CIF-dictionaries/cif_core.dic' dictionary named
'cif_core.dic' version 2.4.1 from 2010-06-29.

Automatic conversion script
Id: cif_fix_enum 1527 2010-12-29 10:47:43Z saulius 
;
_cod_original_sg_symbol_H-M Pna21
_cod_database_code 7101998

loop_
_symmetry_equiv_pos_as_xyz
'x, y, z'
'-x, -y, z+1/2'
'-x+1/2, y+1/2, z+1/2'
'x+1/2, -y+1/2, z'

loop_
_atom_site_label
_atom_site_type_symbol
_atom_site_fract_x
_atom_site_fract_y
_atom_site_fract_z
_atom_site_U_iso_or_equiv
_atom_site_adp_type
_atom_site_occupancy
_atom_site_symmetry_multiplicity
_atom_site_calc_flag
_atom_site_refinement_flags
_atom_site_disorder_assembly
_atom_site_disorder_group
Cu1 Cu 0.24593(4) 0.16089(3) 0.49974(13) 0.01141(11) Uani 1 1 d . . .
N1 N 0.3419(3) 0.3189(2) 0.3407(3) 0.0140(4) Uani 1 1 d . . .
N2 N 0.5255(3) 0.3857(2) 0.3424(3) 0.0134(4) Uani 1 1 d . . .
N3 N 0.3421(3) 0.4968(2) 0.1529(3) 0.0140(4) Uani 1 1 d . . .
N4 N 0.5004(4) 0.1876(3) 0.6218(3) 0.0176(5) Uani 1 1 d . . .
N5 N 0.5071(4) 0.1617(3) 0.7663(4) 0.0301(7) Uani 1 1 d . . .
N6 N 0.498(3) 0.1638(16) 0.908(2) 0.059(4) Uani 0.50 1 d P A 1
N6' N 0.541(3) 0.1073(15) 0.899(2) 0.051(4) Uani 0.50 1 d P A 2
C1 C 0.5202(4) 0.4898(3) 0.2299(4) 0.0172(7) Uani 1 1 d . . .
H1A H 0.6270 0.5516 0.2062 0.021 Uiso 1 1 calc R . .
C2 C 0.2372(4) 0.3893(4) 0.2262(4) 0.0173(6) Uani 1 1 d . . .
H2A H 0.1058 0.3666 0.1997 0.021 Uiso 1 1 calc R . .

loop_
_atom_site_aniso_label
_atom_site_aniso_U_11
_atom_site_aniso_U_22
_atom_site_aniso_U_33
_atom_site_aniso_U_23
_atom_site_aniso_U_13
_atom_site_aniso_U_12
Cu1 0.01080(15) 0.01255(17) 0.01089(16) 0.00320(19) -0.00195(13) -0.00223(10)
N1 0.0102(10) 0.0159(11) 0.0159(12) 0.0038(9) -0.0031(10) -0.0028(8)
N2 0.0107(10) 0.0121(11) 0.0173(12) 0.0019(9) -0.0009(10) -0.0013(8)
N3 0.0107(10) 0.0161(11) 0.0152(11) 0.0040(9) -0.0005(9) 0.0002(9)
N4 0.0171(12) 0.0194(13) 0.0165(14) 0.0034(10) -0.0037(10) -0.0041(9)
N5 0.0239(15) 0.0421(17) 0.024(2) 0.0099(12) -0.0102(12) -0.0133(12)
N6 0.071(11) 0.076(12) 0.029(6) 0.028(8) -0.023(6) -0.011(7)
N6' 0.049(7) 0.072(11) 0.031(5) 0.032(7) -0.024(5) -0.015(7)
C1 0.0126(14) 0.0168(14) 0.0221(18) 0.0066(11) -0.0009(12) -0.0012(10)
C2 0.0150(14) 0.0189(15) 0.0181(15) 0.0064(12) -0.0026(11) -0.0023(11)

loop_
_atom_type_symbol
_atom_type_description
_atom_type_scat_dispersion_real
_atom_type_scat_dispersion_imag
_atom_type_scat_source
C C 0.0033 0.0016 'International Tables Vol C Tables 4.2.6.8 and 6.1.1.4'
Cu Cu 0.3201 1.2651 'International Tables Vol C Tables 4.2.6.8 and 6.1.1.4'
N N 0.0061 0.0033 'International Tables Vol C Tables 4.2.6.8 and 6.1.1.4'
H H 0.0000 0.0000 'International Tables Vol C Tables 4.2.6.8 and 6.1.1.4'

loop_
_geom_angle_atom_site_label_1
_geom_angle_atom_site_label_2
_geom_angle_atom_site_label_3
_geom_angle
_geom_angle_site_symmetry_1
_geom_angle_site_symmetry_3
N4 Cu1 N2 168.24(12) . 4_455
N4 Cu1 N3 91.94(10) . 3_545
N2 Cu1 N3 91.22(9) 4_455 3_545
N4 Cu1 N1 87.62(10) . .
N2 Cu1 N1 88.71(10) 4_455 .
N3 Cu1 N1 177.44(10) 3_545 .
N4 Cu1 N4 108.54(10) . 4_455
N2 Cu1 N4 82.88(9) 4_455 4_455
N3 Cu1 N4 88.17(10) 3_545 4_455
N1 Cu1 N4 94.36(9) . 4_455
C2 N1 N2 105.5(2) . .
C2 N1 Cu1 128.03(17) . .
N2 N1 Cu1 126.11(18) . .
C1 N2 N1 106.7(2) . .
C1 N2 Cu1 128.02(19) . 4
N1 N2 Cu1 125.17(18) . 4
C2 N3 C1 102.9(2) . .
C2 N3 Cu1 130.83(19) . 3_554
C1 N3 Cu1 125.2(2) . 3_554
N5 N4 Cu1 119.8(2) . .
N5 N4 Cu1 119.9(2) . 4
Cu1 N4 Cu1 117.39(13) . 4
N6 N5 N4 166.7(7) . .
N6 N5 N6' 29.0(11) . .
N4 N5 N6' 164.1(8) . .
N2 C1 N3 112.3(3) . .
N2 C1 H1A 123.9 . .
N3 C1 H1A 123.9 . .
N1 C2 N3 112.6(2) . .
N1 C2 H2A 123.7 . .
N3 C2 H2A 123.7 . .

loop_
_geom_bond_atom_site_label_1
_geom_bond_atom_site_label_2
_geom_bond_distance
_geom_bond_site_symmetry_2
Cu1 N4 1.988(2) .
Cu1 N2 1.999(2) 4_455
Cu1 N3 2.028(2) 3_545
Cu1 N1 2.035(2) .
Cu1 N4 2.363(3) 4_455
N1 C2 1.329(4) .
N1 N2 1.372(3) .
N2 C1 1.315(4) .
N2 Cu1 1.999(2) 4
N3 C2 1.342(4) .
N3 C1 1.350(4) .
N3 Cu1 2.028(2) 3_554
N4 N5 1.197(4) .
N4 Cu1 2.363(3) 4
N5 N6 1.15(2) .
N5 N6' 1.209(16) .
C1 H1A 0.9300 .
C2 H2A 0.9300 .

loop_
_geom_torsion_atom_site_label_1
_geom_torsion_atom_site_label_2
_geom_torsion_atom_site_label_3
_geom_torsion_atom_site_label_4
_geom_torsion
_geom_torsion_site_symmetry_1
_geom_torsion_site_symmetry_4
N4 Cu1 N1 C2 -167.7(3) . .
N2 Cu1 N1 C2 23.5(3) 4_455 .
N3 Cu1 N1 C2 112(2) 3_545 .
N4 Cu1 N1 C2 -59.2(3) 4_455 .
N4 Cu1 N1 N2 4.9(2) . .
N2 Cu1 N1 N2 -163.9(2) 4_455 .
N3 Cu1 N1 N2 -75(2) 3_545 .
N4 Cu1 N1 N2 113.3(2) 4_455 .
C2 N1 N2 C1 -0.3(3) . .
Cu1 N1 N2 C1 -174.26(19) . .
C2 N1 N2 Cu1 175.5(2) . 4
Cu1 N1 N2 Cu1 1.6(3) . 4
N2 Cu1 N4 N5 -135.6(5) 4_455 .
N3 Cu1 N4 N5 -30.1(3) 3_545 .
N1 Cu1 N4 N5 152.5(3) . .
N4 Cu1 N4 N5 58.7(2) 4_455 .
N2 Cu1 N4 Cu1 63.7(6) 4_455 4
N3 Cu1 N4 Cu1 169.22(13) 3_545 4
N1 Cu1 N4 Cu1 -8.26(14) . 4
N4 Cu1 N4 Cu1 -102.06(19) 4_455 4
Cu1 N4 N5 N6 -82(5) . .
Cu1 N4 N5 N6 78(5) 4 .
Cu1 N4 N5 N6' 110(4) . .
Cu1 N4 N5 N6' -90(4) 4 .
N1 N2 C1 N3 0.2(3) . .
Cu1 N2 C1 N3 -175.6(2) 4 .
C2 N3 C1 N2 0.1(3) . .
Cu1 N3 C1 N2 169.33(19) 3_554 .
N2 N1 C2 N3 0.4(4) . .
Cu1 N1 C2 N3 174.2(2) . .
C1 N3 C2 N1 -0.3(4) . .
Cu1 N3 C2 N1 -168.7(2) 3_554 .
